data_7243170
loop_
_publ_author_name
'Vu\<sak, Darko'
'Smre\<cki, Neven'
'Muratovi\'c, Senada'
'\<Zili\'c, Dijana'
'Prugove\<cki, Biserka'
'Matkovi\'c-\<Calogovi\'c, Dubravka'

_publ_section_title
;
 Structural diversity in the coordination compounds of cobalt, nickel and
 copper with N-alkylglycinates: crystallographic and ESR study in the
 solid state
;
_journal_issue 38
_journal_name_full 'RSC Advances'
_journal_page_first 23779
_journal_page_last 23790
_journal_paper_doi 10.1039/D1RA04219J
_journal_volume 11
_journal_year 2021
_chemical_formula_moiety 'C6 H16 Co N2 O6'
_chemical_formula_sum 'C6 H16 Co N2 O6'
_chemical_formula_weight 271.14
_chemical_name_systematic diaquabis(sarcosinato)cobalt(II)
_space_group_crystal_system monoclinic
_space_group_IT_number 15
_space_group_name_Hall '-C 2yc'
_space_group_name_H-M_alt 'C 1 2/c 1'
_atom_sites_solution_hydrogens mixed
_audit_creation_method SHELXL-2014/7
_audit_update_record
;
2021-03-10 deposited with the CCDC.	2021-07-01 downloaded from the CCDC.
;
_cell_angle_alpha 90
_cell_angle_beta 97.788(5)
_cell_angle_gamma 90
_cell_formula_units_Z 4
_cell_length_a 16.8488(8)
_cell_length_b 9.3909(4)
_cell_length_c 6.8017(3)
_cell_measurement_reflns_used 2624
_cell_measurement_temperature 295(2)
_cell_measurement_theta_max 30.4240
_cell_measurement_theta_min 4.8690
_cell_volume 1066.28(8)
_computing_cell_refinement
;
CrysAlisPro 1.171.39.46 (Rigaku Oxford Diffraction, 2018)
;
_computing_data_collection
;
CrysAlisPro 1.171.39.46 (Rigaku Oxford Diffraction, 2018)
;
_computing_data_reduction
;
CrysAlisPro 1.171.39.46 (Rigaku Oxford Diffraction, 2018)
;
_computing_molecular_graphics 'MERCURY (C.F. Macrae et al., 2008)'
_computing_publication_material 'SHELXL-2014/7 (Sheldrick, 2014)'
_computing_structure_refinement 'SHELXL-2014/7 (Sheldrick, 2014)'
_computing_structure_solution 'SHELXS-2016/4 (Sheldrick, 2016)'
_diffrn_ambient_temperature 295(2)
_diffrn_detector_area_resol_mean 16.3426
_diffrn_measured_fraction_theta_full 0.996
_diffrn_measured_fraction_theta_max 0.997
_diffrn_measurement_device_type 'Xcalibur, Sapphire3'
_diffrn_measurement_method '\w scans'
_diffrn_radiation_type MoK\a
_diffrn_radiation_wavelength 0.71073
_diffrn_reflns_av_R_equivalents 0.033
_diffrn_reflns_av_unetI/netI 0.0405
_diffrn_reflns_Laue_measured_fraction_full 0.996
_diffrn_reflns_Laue_measured_fraction_max 0.997
_diffrn_reflns_limit_h_max 21
_diffrn_reflns_limit_h_min -21
_diffrn_reflns_limit_k_max 11
_diffrn_reflns_limit_k_min -11
_diffrn_reflns_limit_l_max 8
_diffrn_reflns_limit_l_min -8
_diffrn_reflns_number 3485
_diffrn_reflns_point_group_measured_fraction_full 0.996
_diffrn_reflns_point_group_measured_fraction_max 0.997
_diffrn_reflns_theta_full 25.242
_diffrn_reflns_theta_max 26.985
_diffrn_reflns_theta_min 4.257
_diffrn_source 'fine-focus sealed X-ray tube'
_exptl_absorpt_coefficient_mu 1.622
_exptl_absorpt_correction_T_max 1.00000
_exptl_absorpt_correction_T_min 0.91553
_exptl_absorpt_correction_type multi-scan
_exptl_absorpt_process_details
;
CrysAlisPro 1.171.39.46 (Rigaku Oxford Diffraction, 2018)
Empirical absorption correction using spherical harmonics,
 implemented in SCALE3 ABSPACK scaling algorithm.
;
_exptl_crystal_colour orange
_exptl_crystal_density_diffrn 1.689
_exptl_crystal_description plate
_exptl_crystal_F_000 564
_exptl_crystal_size_max 0.210
_exptl_crystal_size_mid 0.180
_exptl_crystal_size_min 0.050
_refine_diff_density_max 0.394
_refine_diff_density_min -0.227
_refine_diff_density_rms 0.065
_refine_ls_extinction_method none
_refine_ls_goodness_of_fit_ref 0.964
_refine_ls_hydrogen_treatment mixed
_refine_ls_matrix_type full
_refine_ls_number_parameters 80
_refine_ls_number_reflns 3485
_refine_ls_number_restraints 3
_refine_ls_restrained_S_all 0.964
_refine_ls_R_factor_all 0.0410
_refine_ls_R_factor_gt 0.0264
_refine_ls_shift/su_max 0.000
_refine_ls_shift/su_mean 0.000
_refine_ls_structure_factor_coef Fsqd
_refine_ls_weighting_details 'w=1/[\s^2^(Fo^2^)+(0.0469P)^2^] where P=(Fo^2^+2Fc^2^)/3'
_refine_ls_weighting_scheme calc
_refine_ls_wR_factor_gt 0.0624
_refine_ls_wR_factor_ref 0.0780
_reflns_Friedel_coverage 0.000
_reflns_number_gt 2600
_reflns_number_total 3485
_reflns_threshold_expression 'I > 2\s(I)'
_cod_data_source_file d1ra04219j2.cif
_cod_data_source_block 1
_cod_original_cell_volume 1066.27(8)
_cod_original_sg_symbol_H-M 'C 2/c'
_cod_database_code 7243170
_shelx_shelxl_version_number 2014/7
_shelx_space_group_comment
;
The symmetry employed for this shelxl refinement is uniquely defined
by the following loop, which should always be used as a source of
symmetry information in preference to the above space-group names.
They are only intended as comments.
;
_shelx_estimated_absorpt_t_min 0.727
_shelx_estimated_absorpt_t_max 0.923
_oxdiff_exptl_absorpt_empirical_full_min 0.918
_oxdiff_exptl_absorpt_empirical_full_max 1.190
_oxdiff_exptl_absorpt_empirical_details
;
Empirical correction (ABSPACK) includes:
- Absorption correction using spherical harmonics
- Frame scaling
;

loop_
_space_group_symop_operation_xyz
'x, y, z'
'-x, y, -z+1/2'
'x+1/2, y+1/2, z'
'-x+1/2, y+1/2, -z+1/2'
'-x, -y, -z'
'x, -y, z-1/2'
'-x+1/2, -y+1/2, -z'
'x+1/2, -y+1/2, z-1/2'

loop_
_atom_site_label
_atom_site_type_symbol
_atom_site_fract_x
_atom_site_fract_y
_atom_site_fract_z
_atom_site_U_iso_or_equiv
_atom_site_adp_type
_atom_site_occupancy
_atom_site_site_symmetry_order
_atom_site_calc_flag
_atom_site_refinement_flags_posn
_atom_site_refinement_flags_adp
_atom_site_refinement_flags_occupancy
_atom_site_disorder_assembly
_atom_site_disorder_group
H1WA H 0.2760(18) 0.879(2) 0.350(5) 0.044(11) Uiso 1 1 d D . . . .
H1WB H 0.3174(19) 0.754(3) 0.379(4) 0.039(11) Uiso 1 1 d D . . . .
Co Co 0.2500 0.7500 0.0000 0.01227(16) Uani 1 2 d S . P . .
O2 O 0.38119(10) 0.38022(17) 0.0378(3) 0.0170(4) Uani 1 1 d . . . . .
C1 C 0.35345(15) 0.5034(3) 0.0348(4) 0.0137(5) Uani 1 1 d . . . . .
O1 O 0.28085(11) 0.53377(18) 0.0463(3) 0.0151(4) Uani 1 1 d . . . . .
C2 C 0.41051(15) 0.6274(3) 0.0260(5) 0.0169(6) Uani 1 1 d . . . . .
H2A H 0.4339 0.6528 0.1596 0.020 Uiso 1 1 calc R U . . .
H2B H 0.4536 0.5991 -0.0469 0.020 Uiso 1 1 calc R U . . .
O1W O 0.29458(12) 0.8092(2) 0.2932(3) 0.0185(4) Uani 1 1 d D . . . .
N1 N 0.13100(12) 0.7480(2) 0.0708(3) 0.0134(4) Uani 1 1 d . . . . .
H1 H 0.1352 0.7649 0.2140 0.016 Uiso 1 1 calc R U . . .
C3 C 0.08184(16) 0.6187(3) 0.0306(5) 0.0220(7) Uani 1 1 d . . . . .
H3A H 0.0299 0.6344 0.0695 0.033 Uiso 1 1 calc R U . . .
H3B H 0.1074 0.5403 0.1048 0.033 Uiso 1 1 calc R U . . .
H3C H 0.0763 0.5972 -0.1085 0.033 Uiso 1 1 calc R U . . .

loop_
_atom_site_aniso_label
_atom_site_aniso_U_11
_atom_site_aniso_U_22
_atom_site_aniso_U_33
_atom_site_aniso_U_23
_atom_site_aniso_U_13
_atom_site_aniso_U_12
Co 0.0124(2) 0.0111(2) 0.0136(3) 0.0002(2) 0.0024(2) 0.0001(2)
O2 0.0193(9) 0.0123(9) 0.0194(11) 0.0011(8) 0.0028(9) 0.0025(7)
C1 0.0171(12) 0.0151(12) 0.0087(12) 0.0005(11) 0.0010(11) -0.0008(10)
O1 0.0142(9) 0.0130(9) 0.0187(11) 0.0018(7) 0.0039(8) -0.0001(7)
C2 0.0129(12) 0.0144(14) 0.0233(17) 0.0033(12) 0.0023(12) 0.0014(10)
O1W 0.0239(11) 0.0162(10) 0.0146(10) -0.0022(9) 0.0002(9) 0.0064(9)
N1 0.0149(10) 0.0105(10) 0.0149(11) -0.0003(10) 0.0026(9) -0.0013(10)
C3 0.0199(14) 0.0143(14) 0.0327(18) -0.0011(12) 0.0074(13) -0.0044(11)

loop_
_atom_type_symbol
_atom_type_description
_atom_type_scat_dispersion_real
_atom_type_scat_dispersion_imag
_atom_type_scat_source
C C 0.0033 0.0016 'International Tables Vol C Tables 4.2.6.8 and 6.1.1.4'
H H 0.0000 0.0000 'International Tables Vol C Tables 4.2.6.8 and 6.1.1.4'
N N 0.0061 0.0033 'International Tables Vol C Tables 4.2.6.8 and 6.1.1.4'
O O 0.0106 0.0060 'International Tables Vol C Tables 4.2.6.8 and 6.1.1.4'
Co Co 0.3494 0.9721 'International Tables Vol C Tables 4.2.6.8 and 6.1.1.4'

loop_
_geom_angle_atom_site_label_1
_geom_angle_atom_site_label_2
_geom_angle_atom_site_label_3
_geom_angle
_geom_angle_site_symmetry_1
_geom_angle_site_symmetry_3
_geom_angle_publ_flag
O1W Co O1W 180.0 7_565 . ?
O1W Co O1 93.66(7) 7_565 7_565 ?
O1W Co O1 86.35(7) . 7_565 ?
O1W Co O1 86.34(7) 7_565 . ?
O1W Co O1 93.66(7) . . ?
O1 Co O1 180.0 7_565 . ?
O1W Co N1 90.81(8) 7_565 7_565 ?
O1W Co N1 89.19(8) . 7_565 ?
O1 Co N1 100.29(7) 7_565 7_565 ?
O1 Co N1 79.71(7) . 7_565 ?
O1W Co N1 89.19(8) 7_565 . ?
O1W Co N1 90.81(8) . . ?
O1 Co N1 79.71(7) 7_565 . ?
O1 Co N1 100.29(7) . . ?
N1 Co N1 180.0 7_565 . ?
O2 C1 O1 124.7(2) . . ?
O2 C1 C2 118.3(2) . . ?
O1 C1 C2 116.9(2) . . ?
C1 O1 Co 115.29(15) . . ?
N1 C2 C1 111.3(2) 7_565 . ?
C2 N1 C3 110.6(2) 7_565 . ?
C2 N1 Co 107.28(15) 7_565 . ?
C3 N1 Co 119.28(16) . . ?

loop_
_geom_bond_atom_site_label_1
_geom_bond_atom_site_label_2
_geom_bond_distance
_geom_bond_site_symmetry_2
_geom_bond_publ_flag
Co O1W 2.1083(19) 7_565 ?
Co O1W 2.1083(19) . ?
Co O1 2.1090(17) 7_565 ?
Co O1 2.1091(17) . ?
Co N1 2.125(2) 7_565 ?
Co N1 2.125(2) . ?
O2 C1 1.247(3) . ?
C1 O1 1.269(3) . ?
C1 C2 1.516(3) . ?
C2 N1 1.473(3) 7_565 ?
N1 C2 1.473(3) 7_565 ?
N1 C3 1.474(3) . ?
